data_1570299
loop_
_publ_author_name
'Mangstl, Martin'
'Celinski, Vinicius R.'
'Pritzel, Christian'
'Trettin, Reinhard'
'Schmedt auf der G\"unne, J\"orn'

_publ_section_title
;
 Irreversible Phase Transition of Bistetramethylammonium
 Hydrogencyclotriphosphate
;
_journal_issue 21
_journal_name_full 'Zeitschrift f\"ur anorganische und allgemeine Chemie'
_journal_page_first 1609
_journal_page_last 1614
_journal_paper_doi 10.1002/zaac.201700246
_journal_volume 643
_journal_year 2017
_chemical_formula_moiety '2(C4 H12 N), (H P3 O9)'
_chemical_formula_sum 'C8 H25 N2 O9 P3'
_chemical_formula_weight 386.21
_chemical_name_common 'Bistetramethylammonium hydrogencyclo-triphosphate'
_chemical_name_systematic 'Bistetramethylammonium hydrogencyclo-triphosphate'
_chemical_properties_physical 'air-sensitive, moisture-sensitive, hygroscopic'
_space_group_IT_number 19
_space_group_name_Hall 'P 2ac 2ab'
_space_group_name_H-M_alt 'P 21 21 21'
_symmetry_cell_setting orthorhombic
_symmetry_Int_Tables_number 19
_symmetry_space_group_name_Hall 'P 2ac 2ab'
_symmetry_space_group_name_H-M 'P 21 21 21'
_audit_creation_method 'TOPAS ACADEMIC 4.1 + PLATON'
_cell_angle_alpha 90
_cell_angle_beta 90
_cell_angle_gamma 90
_cell_formula_units_Z 4
_cell_length_a 9.382790(86)
_cell_length_b 11.81960(9)
_cell_length_c 16.03958(15)
_cell_measurement_temperature 294
_cell_measurement_theta_max 73.99
_cell_measurement_theta_min 4.00
_cell_volume 1778.80(3)
_computing_molecular_graphics 'Diamond 3.0'
_computing_publication_material 'TOPAS ACADEMIC 4.1'
_computing_structure_refinement 'TOPAS ACADEMIC 4.1'
_computing_structure_solution 'FOX 2016.2'
_diffrn_ambient_pressure 1000
_diffrn_ambient_temperature 294(2)
_diffrn_measurement_device_type 'STOE Stadi P'
_diffrn_radiation_monochromator Ge-111
_diffrn_radiation_probe x-ray
_diffrn_radiation_type 'Cu K\a~1~'
_diffrn_radiation_wavelength 1.540596
_diffrn_reflns_number 555
_diffrn_reflns_theta_max 73.99
_diffrn_source 'sealed X-ray tube'
_diffrn_source_type 'STOE sealed Cu tube'
_exptl_absorpt_coefficient_mu 3.476
_exptl_crystal_colour colourless
_exptl_crystal_density_diffrn 1.4421
_exptl_crystal_description microcrystalline
_exptl_crystal_F_000 822.07
_exptl_crystal_recrystallization_method 'from DMSO/CH3CN '
_pd_calc_method 'Rietveld Refinement'
_pd_char_colour colourless
_pd_char_particle_morphology powder
_pd_meas_number_of_points 7000
_pd_proc_ls_prof_R_factor 0.02183
_pd_proc_ls_prof_wR_factor 0.02905
_pd_proc_number_of_points 7000
_refine_ls_goodness_of_fit_all 1.610
_refine_ls_hydrogen_treatment constr
_refine_ls_matrix_type full
_refine_ls_number_constraints 68
_refine_ls_number_parameters 121
_refine_ls_number_restraints 20
_refine_ls_R_Fsqd_factor 0.01471
_refine_ls_shift/su_max 0.00
_refine_ls_shift/su_mean 0.00
_reflns_d_resolution_high 9.515
_reflns_d_resolution_low 1.275
_reflns_limit_h_max 7
_reflns_limit_h_min 0
_reflns_limit_k_max 9
_reflns_limit_k_min 0
_reflns_limit_l_max 12
_reflns_limit_l_min 0
_reflns_number_total 555
_cod_data_source_file beta-bisTMA_hydrogencyclotriphosphate.cif
_cod_data_source_block phase_1
_cod_original_cell_volume 1778.803(28)
_cod_database_code 1570299
_pd_proc_ls_prof_r_expected 0.01804

loop_
_symmetry_equiv_pos_as_xyz
'-x, y+1/2, -z+1/2'
'-x+1/2, -y, z+1/2'
'x, y, z'
'x+1/2, -y+1/2, -z'

loop_
_atom_site_label
_atom_site_type_symbol
_atom_site_symmetry_multiplicity
_atom_site_Wyckoff_symbol
_atom_site_fract_x
_atom_site_fract_y
_atom_site_fract_z
_atom_site_occupancy
_atom_site_B_iso_or_equiv
P1 P 4 a 0.40803(26) 0.98539(40) 0.20064(11) 1 5.62(15)
P2 P 4 a 0.62660(28) 0.82399(18) 0.18973(17) 1 4.12(13)
P3 P 4 a 0.64493(26) 1.03619(33) 0.09941(12) 1 4.15(14)
O1 O 4 a 0.29628(31) 0.96162(72) 0.14298(21) 1 6.60(10)
O3 O 4 a 0.49260(90) 0.87717(65) 0.22933(50) 1 6.60(10)
O4 O 4 a 0.74058(31) 0.82315(58) 0.24725(22) 1 6.60(10)
O6 O 4 a 0.68856(74) 0.89971(71) 0.10970(49) 1 6.60(10)
O7 O 4 a 0.76715(28) 1.09068(42) 0.13309(38) 1 6.60(10)
O8 O 4 a 0.62046(78) 1.04695(65) 0.01170(16) 1 6.60(10)
O9 O 4 a 0.50868(76) 1.06034(72) 0.15129(53) 1 6.60(10)
O2 O 4 a 0.35964(83) 1.02993(63) 0.27906(48) 1 6.60(10)
O5 O 4 a 0.59710(78) 0.71845(71) 0.14778(45) 1 6.60(10)
H52 H 4 a 0.61873 0.62419 0.18436 1 9.90(16)
N1 N 4 a 0.40908 0.88532 0.49183 1 3.49(24)
C11 C 4 a 0.5208761 0.8454174 0.4317134 1 4.64(12)
C12 C 4 a 0.4389437 1.004644 0.5156222 1 4.64(12)
C13 C 4 a 0.2662983 0.8783643 0.451937 1 4.64(12)
C14 C 4 a 0.410449 0.8131274 0.5679134 1 4.64(12)
H111 H 4 a 0.5155166 0.7644581 0.4280777 1 6.96(18)
H112 H 4 a 0.5023609 0.8791659 0.3783612 1 6.96(18)
H113 H 4 a 0.6124664 0.8684589 0.4522883 1 6.96(18)
H121 H 4 a 0.433026 1.050681 0.4664352 1 6.96(18)
H122 H 4 a 0.3691108 1.027925 0.5558606 1 6.96(18)
H123 H 4 a 0.5329428 1.008238 0.5391091 1 6.96(18)
H131 H 4 a 0.2185576 0.8123179 0.4727597 1 6.96(18)
H132 H 4 a 0.2138114 0.9454331 0.4659691 1 6.96(18)
H133 H 4 a 0.2792328 0.8730894 0.3926926 1 6.96(18)
H141 H 4 a 0.313647 0.7981341 0.5838373 1 6.96(18)
H142 H 4 a 0.4591639 0.7438896 0.5549915 1 6.96(18)
H143 H 4 a 0.4593718 0.8532872 0.611358 1 6.96(18)
N2 N 4 a 0.08718 0.65166 0.1582 1 3.49(24)
C21 C 4 a 0.02420115 0.5473857 0.1946046 1 4.64(12)
C22 C 4 a 0.07693366 0.7472658 0.2211609 1 4.64(12)
C23 C 4 a 0.241297 0.6303694 0.1374644 1 4.64(12)
C24 C 4 a 0.006830148 0.6829701 0.07985358 1 4.64(12)
H211 H 4 a 0.01587421 0.4917694 0.1512588 1 6.96(18)
H212 H 4 a 0.0861529 0.5208039 0.2380234 1 6.96(18)
H213 H 4 a -0.06794306 0.5658071 0.2167975 1 6.96(18)
H221 H 4 a 0.111508 0.7201728 0.2738354 1 6.96(18)
H222 H 4 a 0.1342646 0.809155 0.2017297 1 6.96(18)
H223 H 4 a -0.02110549 0.7697031 0.2256085 1 6.96(18)
H231 H 4 a 0.2915265 0.6149111 0.1883478 1 6.96(18)
H232 H 4 a 0.2464057 0.5665797 0.1005362 1 6.96(18)
H233 H 4 a 0.279051 0.696757 0.110984 1 6.96(18)
H241 H 4 a 0.006339815 0.7639078 0.07486723 1 6.96(18)
H242 H 4 a 0.05451708 0.6492743 0.03308257 1 6.96(18)
H243 H 4 a -0.08869327 0.6545598 0.08448909 1 6.96(18)

loop_
_atom_type_symbol
_atom_type_description
_atom_type_scat_dispersion_real
_atom_type_scat_dispersion_imag
_atom_type_scat_source
P P 0.2955 0.4335 'International Tables Vol C Tables 4.2.6.8'
O O 0.0492 0.0322 'International Tables Vol C Tables 4.2.6.8'
N N 0.0311 0.0180 'International Tables Vol C Tables 4.2.6.8'
C C 0.0181 0.0091 'International Tables Vol C Tables 4.2.6.8'

loop_
_geom_angle_atom_site_label_1
_geom_angle_atom_site_label_2
_geom_angle_atom_site_label_3
_geom_angle
_geom_angle_site_symmetry_1
_geom_angle_site_symmetry_2
_geom_angle_site_symmetry_3
_geom_angle_publ_flag
O1 P1 O2 114.1(4) . . . yes
O1 P1 O3 113.6(5) . . . yes
O1 P1 O9 103.6(4) . . . yes
O2 P1 O3 101.6(4) . . . yes
O2 P1 O9 116.1(5) . . . yes
O3 P1 O9 108.2(5) . . . yes
O3 P2 O4 110.5(4) . . . yes
O3 P2 O5 112.8(5) . . . yes
O3 P2 O6 112.5(4) . . . yes
O4 P2 O5 116.4(4) . . . yes
O4 P2 O6 104.0(3) . . . yes
O5 P2 O6 99.9(5) . . . yes
O6 P3 O7 101.6(3) . . . yes
O6 P3 O8 102.8(5) . . . yes
O6 P3 O9 109.0(4) . . . yes
O7 P3 O8 117.5(4) . . . yes
O7 P3 O9 112.2(4) . . . yes
O8 P3 O9 112.3(5) . . . yes
P1 O3 P2 128.4(5) . . . yes
P2 O6 P3 120.5(5) . . . yes
P1 O9 P3 133.2(5) . . . yes

loop_
_geom_bond_atom_site_label_1
_geom_bond_atom_site_label_2
_geom_bond_distance
_geom_bond_site_symmetry_1
_geom_bond_site_symmetry_2
_geom_bond_publ_flag
P1 O1 1.426(4) . . yes
P1 O2 1.438(8) . . yes
P1 O3 1.574(9) . . yes
P1 O9 1.518(9) . . yes
P2 O3 1.543(9) . . yes
P2 O4 1.413(4) . . yes
P2 O5 1.444(8) . . yes
P2 O6 1.669(8) . . yes
P3 O6 1.673(9) . . yes
P3 O7 1.423(5) . . yes
P3 O8 1.431(3) . . yes
P3 O9 1.551(8) . . yes
N1 C11 1.501 . . no
N1 C12 1.488 . . no
N1 C13 1.487 . . no
N1 C14 1.489 . . no
N2 C21 1.486 . . no
N2 C22 1.519 . . no
N2 C23 1.505 . . no
N2 C24 1.511 . . no
